data_7246066
loop_
_publ_author_name
'He, Yuan-Chun'
'Yu, Hao-Long'
'Zhao, Kai-Yang'
'Wang, Yao'
'Geng, Chang-Sheng'
'Wu, Shuang'
'Yang, Hong-Kun'
'Zhao, Fang-Hua'

_publ_section_title
;
 Three new Zn(ii) coordination polymers for highly selective and sensitive
 detection of Fe3+
;
_journal_issue 2
_journal_name_full CrystEngComm
_journal_page_first 328
_journal_page_last 336
_journal_paper_doi 10.1039/D2CE01382G
_journal_volume 25
_journal_year 2023
_chemical_formula_moiety 'C16 H12 O9 Zn2, 0.5(O)'
_chemical_formula_sum 'C16 H13 N0 O9.5 Zn2'
_chemical_formula_weight 488.00
_space_group_crystal_system triclinic
_space_group_IT_number 2
_space_group_name_Hall '-P 1'
_space_group_name_H-M_alt 'P -1'
_atom_sites_solution_hydrogens mixed
_atom_sites_solution_primary iterative
_audit_creation_date 2022-07-25
_audit_creation_method
;
Olex2 1.5
(compiled 2022.04.07 svn.rca3783a0 for OlexSys, GUI svn.r6498)
;
_audit_update_record
;
2022-10-05 deposited with the CCDC.	2022-11-15 downloaded from the CCDC.
;
_cell_angle_alpha 104.4760(10)
_cell_angle_beta 91.4000(10)
_cell_angle_gamma 94.0910(10)
_cell_formula_units_Z 2
_cell_length_a 7.1877(3)
_cell_length_b 10.8583(4)
_cell_length_c 12.6345(5)
_cell_measurement_reflns_used 9756
_cell_measurement_temperature 293(2)
_cell_measurement_theta_max 2.84
_cell_measurement_theta_min 28.25
_cell_volume 951.42(7)
_computing_cell_refinement 'SAINT V8.40A (Bruker, 2019)'
_computing_data_collection 'Bruker APEX2'
_computing_data_reduction 'SAINT V8.40A (Bruker, 2019)'
_computing_molecular_graphics 'Olex2 1.5 (Dolomanov et al., 2009)'
_computing_publication_material 'Olex2 1.5 (Dolomanov et al., 2009)'
_computing_structure_refinement 'XL  (Sheldrick, 2008)'
_computing_structure_solution 'olex2.solve 1.5 (Bourhis et al., 2015)'
_diffrn_ambient_temperature 293.15
_diffrn_measured_fraction_theta_full 0.995
_diffrn_measured_fraction_theta_max 0.995
_diffrn_measurement_device_type 'Bruker APEX-II CCD'
_diffrn_measurement_method '\f and \w scans'
_diffrn_radiation_type MoK\a
_diffrn_radiation_wavelength 0.71073
_diffrn_reflns_av_R_equivalents 0.0165
_diffrn_reflns_av_unetI/netI 0.0087
_diffrn_reflns_Laue_measured_fraction_full 0.995
_diffrn_reflns_Laue_measured_fraction_max 0.995
_diffrn_reflns_limit_h_max 8
_diffrn_reflns_limit_h_min -8
_diffrn_reflns_limit_k_max 13
_diffrn_reflns_limit_k_min -13
_diffrn_reflns_limit_l_max 15
_diffrn_reflns_limit_l_min -15
_diffrn_reflns_number 26482
_diffrn_reflns_point_group_measured_fraction_full 0.995
_diffrn_reflns_point_group_measured_fraction_max 0.995
_diffrn_reflns_theta_full 25.000
_diffrn_reflns_theta_max 25.345
_diffrn_reflns_theta_min 2.844
_diffrn_source 'sealed tube'
_diffrn_source_current 30.0
_diffrn_source_power 1.5
_diffrn_source_voltage 50.0
_diffrn_standards_number 0
_exptl_absorpt_coefficient_mu 2.569
_exptl_absorpt_correction_T_max 0.7457
_exptl_absorpt_correction_T_min 0.5536
_exptl_absorpt_correction_type multi-scan
_exptl_absorpt_process_details
;
SADABS-2016/2 (Bruker,2016/2) was used for absorption correction.
wR2(int) was 0.0824 before and 0.0316 after correction.
The Ratio of minimum to maximum transmission is 0.7424.
The \l/2 correction factor is Not present.
;
_exptl_crystal_density_diffrn 1.703
_exptl_crystal_description block
_exptl_crystal_F_000 490
_exptl_crystal_size_max 0.26
_exptl_crystal_size_mid 0.24
_exptl_crystal_size_min 0.23
_exptl_transmission_factor_max 0.7457
_exptl_transmission_factor_min 0.5536
_refine_diff_density_max 0.978
_refine_diff_density_min -0.309
_refine_diff_density_rms 0.082
_refine_ls_extinction_method none
_refine_ls_goodness_of_fit_ref 1.022
_refine_ls_hydrogen_treatment mixed
_refine_ls_matrix_type full
_refine_ls_number_parameters 272
_refine_ls_number_reflns 3471
_refine_ls_number_restraints 15
_refine_ls_restrained_S_all 1.035
_refine_ls_R_factor_all 0.0259
_refine_ls_R_factor_gt 0.0252
_refine_ls_shift/su_max 0.004
_refine_ls_shift/su_mean 0.000
_refine_ls_structure_factor_coef Fsqd
_refine_ls_weighting_details 'w=1/[\s^2^(Fo^2^)+(0.0526P)^2^+1.5953P] where P=(Fo^2^+2Fc^2^)/3'
_refine_ls_weighting_scheme calc
_refine_ls_wR_factor_gt 0.0850
_refine_ls_wR_factor_ref 0.0855
_reflns_Friedel_coverage 0.000
_reflns_number_gt 3366
_reflns_number_total 3471
_reflns_threshold_expression 'I > 2\s(I)'
_cod_data_source_file d2ce01382g2.cif
_cod_data_source_block 3
_cod_original_formula_sum 'C16 H13 N0 O9.50 Zn2'
_cod_database_code 7246066
_shelx_shelxl_version_number 2018/3
_shelx_space_group_comment
;
The symmetry employed for this shelxl refinement is uniquely defined
by the following loop, which should always be used as a source of
symmetry information in preference to the above space-group names.
They are only intended as comments.
;
_shelx_estimated_absorpt_t_max 0.590
_shelx_estimated_absorpt_t_min 0.555
_olex2_refinement_description
;
1. Restrained distances
 O1W-H1WA = O1W-H1WB
 0.85 with sigma of 0.01
 O8-H8
 0.85 with sigma of 0.01
2. Uiso/Uaniso restraints and constraints
Uanis(O2WB) \\sim Ueq: with sigma of 0.005 and sigma for terminal atoms of 0.01
Uanis(O2WA) \\sim Ueq: with sigma of 0.01 and sigma for terminal atoms of 0.02
3. Others
 Sof(O2WA)=0.5*(1-FVAR(2))
 Sof(O2WB)=0.5*FVAR(2)
4.a Secondary CH2 refined with riding coordinates:
 C8(H8A,H8B)
4.b Aromatic/amide H refined with riding coordinates:
 C3(H3), C4(H4), C5(H5), C7(H7), C10(H10), C11(H11), C13(H13)
;
_olex2_submission_special_instructions 'No special instructions were received'

loop_
_space_group_symop_operation_xyz
'x, y, z'
'-x, -y, -z'

loop_
_atom_site_label
_atom_site_type_symbol
_atom_site_fract_x
_atom_site_fract_y
_atom_site_fract_z
_atom_site_U_iso_or_equiv
_atom_site_adp_type
_atom_site_occupancy
_atom_site_site_symmetry_order
_atom_site_calc_flag
_atom_site_refinement_flags_posn
_atom_site_refinement_flags_adp
_atom_site_refinement_flags_occupancy
_atom_site_disorder_assembly
_atom_site_disorder_group
Zn1 Zn 0.97751(4) 0.84860(3) -0.03951(2) 0.02066(11) Uani 1 1 d . . . . .
Zn2 Zn 0.33297(4) 0.95608(3) 0.86409(2) 0.02079(11) Uani 1 1 d . . . . .
O1 O -0.1072(3) 0.80765(19) 0.79908(15) 0.0280(4) Uani 1 1 d . . . . .
O1W O 0.5962(3) 0.9604(2) 0.7940(2) 0.0389(5) Uani 1 1 d D . . . .
O2 O 0.1671(3) 0.8619(2) 0.73783(17) 0.0386(5) Uani 1 1 d . . . . .
O3 O 0.5653(3) 0.19971(19) 0.0998(2) 0.0352(5) Uani 1 1 d . . . . .
O4 O 0.8406(3) 0.29410(19) 0.0723(2) 0.0345(5) Uani 1 1 d . . . . .
O5 O 0.8450(3) 0.74660(19) 0.04675(19) 0.0349(5) Uani 1 1 d . . . . .
O6 O 0.6561(4) 0.8687(2) 0.1569(2) 0.0449(6) Uani 1 1 d . . . . .
O7 O 0.1858(3) 0.6272(3) 0.35896(19) 0.0529(7) Uani 1 1 d . . . . .
O8 O 0.1834(3) 0.99207(17) 0.99987(15) 0.0223(4) Uani 1 1 d D . . . .
C1 C 0.0070(4) 0.8061(3) 0.7238(2) 0.0247(5) Uani 1 1 d . . . . .
C2 C -0.0517(4) 0.7321(3) 0.6099(2) 0.0267(6) Uani 1 1 d . . . . .
C3 C -0.2356(4) 0.6848(3) 0.5800(2) 0.0360(7) Uani 1 1 d . . . . .
H3 H -0.327026 0.696916 0.631583 0.043 Uiso 1 1 calc R U . . .
C4 C -0.2811(4) 0.6196(4) 0.4727(3) 0.0432(8) Uani 1 1 d . . . . .
H4 H -0.404409 0.589611 0.452126 0.052 Uiso 1 1 calc R U . . .
C5 C -0.1449(4) 0.5981(3) 0.3947(2) 0.0376(7) Uani 1 1 d . . . . .
H5 H -0.176748 0.554165 0.322649 0.045 Uiso 1 1 calc R U . . .
C6 C 0.0382(4) 0.6430(3) 0.4262(2) 0.0340(7) Uani 1 1 d . . . . .
C7 C 0.0846(4) 0.7102(3) 0.5327(2) 0.0333(7) Uani 1 1 d . . . . .
H7 H 0.207763 0.740884 0.552937 0.040 Uiso 1 1 calc R U . . .
C8 C 0.1513(4) 0.5607(3) 0.2467(2) 0.0279(6) Uani 1 1 d . . . . .
H8A H 0.072479 0.607590 0.210055 0.033 Uiso 1 1 calc R U . . .
H8B H 0.089646 0.476678 0.240689 0.033 Uiso 1 1 calc R U . . .
C9 C 0.3394(4) 0.5498(3) 0.1962(2) 0.0229(5) Uani 1 1 d . . . . .
C10 C 0.4165(4) 0.4333(2) 0.1682(2) 0.0219(5) Uani 1 1 d . . . . .
H10 H 0.351628 0.361428 0.180775 0.026 Uiso 1 1 calc R U . . .
C11 C 0.4377(4) 0.6566(3) 0.1780(2) 0.0245(5) Uani 1 1 d . . . . .
H11 H 0.387682 0.735407 0.197540 0.029 Uiso 1 1 calc R U . . .
C12 C 0.6114(4) 0.6469(2) 0.1306(2) 0.0212(5) Uani 1 1 d . . . . .
C13 C 0.6868(3) 0.5292(2) 0.1015(2) 0.0199(5) Uani 1 1 d . . . . .
H13 H 0.801364 0.522027 0.068769 0.024 Uiso 1 1 calc R U . . .
C14 C 0.5901(4) 0.4225(2) 0.1215(2) 0.0199(5) Uani 1 1 d . . . . .
C15 C 0.6725(4) 0.2952(2) 0.0952(2) 0.0242(5) Uani 1 1 d . . . . .
C16 C 0.7118(4) 0.7633(2) 0.1090(2) 0.0237(5) Uani 1 1 d . . . . .
O2WA O 0.795(3) 0.9375(17) 0.4189(14) 0.059(7) Uani 0.141(7) 1 d . U P A 2
O2WB O 0.7333(16) 1.0691(8) 0.6399(7) 0.082(3) Uani 0.359(7) 1 d . U P A 1
H1WA H 0.660(8) 0.897(4) 0.792(6) 0.123 Uiso 1 1 d D U . . .
H1WB H 0.651(9) 0.998(6) 0.750(5) 0.123 Uiso 1 1 d D U . . .
H8 H 0.257(8) 0.986(7) 1.052(4) 0.123 Uiso 1 1 d D U . . .

loop_
_atom_site_aniso_label
_atom_site_aniso_U_11
_atom_site_aniso_U_22
_atom_site_aniso_U_33
_atom_site_aniso_U_23
_atom_site_aniso_U_13
_atom_site_aniso_U_12
Zn1 0.02255(17) 0.01495(17) 0.02418(18) 0.00392(12) 0.00900(12) 0.00040(12)
Zn2 0.01998(17) 0.01481(17) 0.02677(18) 0.00336(12) 0.00705(12) 0.00060(11)
O1 0.0264(10) 0.0337(11) 0.0214(9) 0.0014(8) 0.0078(8) 0.0031(8)
O1W 0.0285(11) 0.0409(13) 0.0546(14) 0.0222(11) 0.0182(10) 0.0113(9)
O2 0.0330(11) 0.0479(13) 0.0272(11) -0.0004(9) 0.0048(9) -0.0146(10)
O3 0.0272(10) 0.0189(10) 0.0634(15) 0.0158(9) 0.0118(10) 0.0038(8)
O4 0.0256(10) 0.0208(10) 0.0609(14) 0.0143(9) 0.0188(10) 0.0074(8)
O5 0.0341(11) 0.0252(10) 0.0523(13) 0.0190(10) 0.0251(10) 0.0074(8)
O6 0.0631(16) 0.0169(10) 0.0574(15) 0.0098(10) 0.0370(12) 0.0077(10)
O7 0.0271(11) 0.0842(19) 0.0296(12) -0.0163(12) 0.0151(9) -0.0099(12)
O8 0.0242(9) 0.0173(9) 0.0248(9) 0.0031(7) 0.0065(7) 0.0019(7)
C1 0.0245(13) 0.0227(13) 0.0254(13) 0.0032(10) 0.0062(10) 0.0021(10)
C2 0.0262(14) 0.0269(14) 0.0243(13) 0.0013(11) 0.0061(11) -0.0001(11)
C3 0.0248(14) 0.0501(19) 0.0272(15) -0.0003(13) 0.0108(11) -0.0034(13)
C4 0.0239(15) 0.063(2) 0.0328(16) -0.0029(15) 0.0054(12) -0.0084(15)
C5 0.0304(15) 0.0508(19) 0.0240(14) -0.0027(13) 0.0053(12) -0.0059(13)
C6 0.0271(15) 0.0424(17) 0.0269(14) -0.0013(13) 0.0129(12) -0.0017(12)
C7 0.0224(14) 0.0416(17) 0.0295(15) -0.0013(12) 0.0063(11) -0.0043(12)
C8 0.0255(14) 0.0288(14) 0.0254(13) -0.0007(11) 0.0104(11) -0.0003(11)
C9 0.0229(13) 0.0238(13) 0.0205(12) 0.0025(10) 0.0074(10) 0.0010(10)
C10 0.0243(13) 0.0190(12) 0.0222(12) 0.0055(10) 0.0060(10) -0.0025(10)
C11 0.0269(14) 0.0178(12) 0.0286(14) 0.0039(10) 0.0110(11) 0.0044(10)
C12 0.0242(13) 0.0176(12) 0.0218(12) 0.0050(10) 0.0071(10) 0.0009(10)
C13 0.0189(12) 0.0206(12) 0.0209(12) 0.0058(10) 0.0061(9) 0.0026(10)
C14 0.0223(12) 0.0172(12) 0.0211(12) 0.0058(10) 0.0039(10) 0.0029(10)
C15 0.0250(13) 0.0194(13) 0.0303(14) 0.0090(11) 0.0073(11) 0.0042(10)
C16 0.0258(13) 0.0184(13) 0.0280(13) 0.0069(10) 0.0092(11) 0.0024(10)
O2WA 0.113(15) 0.038(9) 0.032(9) 0.023(7) -0.027(9) -0.005(9)
O2WB 0.144(7) 0.051(5) 0.058(5) 0.021(4) 0.067(5) -0.005(4)

loop_
_atom_type_symbol
_atom_type_description
_atom_type_scat_dispersion_real
_atom_type_scat_dispersion_imag
_atom_type_scat_source
C C 0.0033 0.0016 'International Tables Vol C Tables 4.2.6.8 and 6.1.1.4'
H H 0.0000 0.0000 'International Tables Vol C Tables 4.2.6.8 and 6.1.1.4'
N N 0.0061 0.0033 'International Tables Vol C Tables 4.2.6.8 and 6.1.1.4'
O O 0.0106 0.0060 'International Tables Vol C Tables 4.2.6.8 and 6.1.1.4'
Zn Zn 0.2839 1.4301 'International Tables Vol C Tables 4.2.6.8 and 6.1.1.4'

loop_
_geom_angle_atom_site_label_1
_geom_angle_atom_site_label_2
_geom_angle_atom_site_label_3
_geom_angle
_geom_angle_site_symmetry_1
_geom_angle_site_symmetry_3
_geom_angle_publ_flag
O1 Zn1 Zn2 80.02(6) 1_654 1_654 ?
O1 Zn1 O4 90.89(9) 1_654 2_765 ?
O1 Zn1 O8 92.12(8) 1_654 2_676 ?
O4 Zn1 Zn2 72.73(6) 2_765 1_654 ?
O4 Zn1 O8 173.97(8) 2_765 2_676 ?
O5 Zn1 Zn2 154.37(7) . 1_654 ?
O5 Zn1 O1 115.23(9) . 1_654 ?
O5 Zn1 O4 86.01(8) . 2_765 ?
O5 Zn1 O8 97.41(8) . 2_676 ?
O5 Zn1 O8 132.59(9) . 1_654 ?
O8 Zn1 Zn2 102.67(5) 2_676 1_654 ?
O8 Zn1 Zn2 39.11(5) 1_654 1_654 ?
O8 Zn1 O1 112.17(8) 1_654 1_654 ?
O8 Zn1 O4 94.29(8) 1_654 2_765 ?
O8 Zn1 O8 79.73(8) 1_654 2_676 ?
O1W Zn2 Zn1 159.30(6) . 1_456 ?
O2 Zn2 Zn1 73.22(6) . 1_456 ?
O2 Zn2 O1W 102.53(10) . . ?
O2 Zn2 O3 96.77(10) . 2_666 ?
O2 Zn2 O6 101.17(11) . 2_676 ?
O2 Zn2 O8 108.95(8) . . ?
O3 Zn2 Zn1 80.36(6) 2_666 1_456 ?
O3 Zn2 O1W 80.07(9) 2_666 . ?
O6 Zn2 Zn1 119.60(7) 2_676 1_456 ?
O6 Zn2 O1W 81.02(9) 2_676 . ?
O6 Zn2 O3 156.30(10) 2_676 2_666 ?
O6 Zn2 O8 96.50(8) 2_676 . ?
O8 Zn2 Zn1 39.38(5) . 1_456 ?
O8 Zn2 O1W 148.26(9) . . ?
O8 Zn2 O3 92.13(8) . 2_666 ?
C1 O1 Zn1 122.26(18) . 1_456 ?
Zn2 O1W H1WA 117(5) . . ?
Zn2 O1W H1WB 137(5) . . ?
H1WA O1W H1WB 103(6) . . ?
C1 O2 Zn2 136.69(19) . . ?
C15 O3 Zn2 121.16(18) . 2_666 ?
C15 O4 Zn1 132.97(18) . 2_765 ?
C16 O5 Zn1 134.68(18) . . ?
C16 O6 Zn2 137.1(2) . 2_676 ?
C6 O7 C8 118.6(2) . . ?
Zn1 O8 Zn1 100.26(8) 1_456 2_676 ?
Zn1 O8 H8 113(5) 1_456 . ?
Zn1 O8 H8 114(5) 2_676 . ?
Zn2 O8 Zn1 121.32(9) . 2_676 ?
Zn2 O8 Zn1 101.51(8) . 1_456 ?
Zn2 O8 H8 106(5) . . ?
O1 C1 C2 118.4(2) . . ?
O2 C1 O1 124.6(3) . . ?
O2 C1 C2 117.0(2) . . ?
C3 C2 C1 122.3(2) . . ?
C7 C2 C1 117.9(3) . . ?
C7 C2 C3 119.8(3) . . ?
C2 C3 H3 120.3 . . ?
C4 C3 C2 119.3(3) . . ?
C4 C3 H3 120.3 . . ?
C3 C4 H4 119.4 . . ?
C3 C4 C5 121.1(3) . . ?
C5 C4 H4 119.4 . . ?
C4 C5 H5 120.5 . . ?
C6 C5 C4 118.9(3) . . ?
C6 C5 H5 120.5 . . ?
O7 C6 C5 125.2(3) . . ?
O7 C6 C7 114.4(3) . . ?
C7 C6 C5 120.4(3) . . ?
C2 C7 H7 119.8 . . ?
C6 C7 C2 120.4(3) . . ?
C6 C7 H7 119.8 . . ?
O7 C8 H8A 110.5 . . ?
O7 C8 H8B 110.5 . . ?
O7 C8 C9 106.4(2) . . ?
H8A C8 H8B 108.6 . . ?
C9 C8 H8A 110.5 . . ?
C9 C8 H8B 110.5 . . ?
C10 C9 C8 120.5(2) . . ?
C10 C9 C11 119.2(2) . . ?
C11 C9 C8 120.3(2) . . ?
C9 C10 H10 119.6 . . ?
C9 C10 C14 120.8(2) . . ?
C14 C10 H10 119.6 . . ?
C9 C11 H11 119.7 . . ?
C9 C11 C12 120.6(2) . . ?
C12 C11 H11 119.7 . . ?
C11 C12 C16 119.3(2) . . ?
C13 C12 C11 119.8(2) . . ?
C13 C12 C16 120.8(2) . . ?
C12 C13 H13 120.1 . . ?
C14 C13 C12 119.7(2) . . ?
C14 C13 H13 120.1 . . ?
C10 C14 C15 119.4(2) . . ?
C13 C14 C10 119.9(2) . . ?
C13 C14 C15 120.7(2) . . ?
O3 C15 C14 116.7(2) . . ?
O4 C15 O3 126.1(2) . . ?
O4 C15 C14 117.3(2) . . ?
O5 C16 O6 126.1(3) . . ?
O5 C16 C12 117.2(2) . . ?
O6 C16 C12 116.7(2) . . ?

loop_
_geom_bond_atom_site_label_1
_geom_bond_atom_site_label_2
_geom_bond_distance
_geom_bond_site_symmetry_2
_geom_bond_publ_flag
Zn1 Zn2 3.1321(4) 1_654 ?
Zn1 O1 2.0433(19) 1_654 ?
Zn1 O4 2.0678(19) 2_765 ?
Zn1 O5 1.956(2) . ?
Zn1 O8 2.0280(18) 1_654 ?
Zn1 O8 2.1126(18) 2_676 ?
Zn2 O1W 2.111(2) . ?
Zn2 O2 1.982(2) . ?
Zn2 O3 2.037(2) 2_666 ?
Zn2 O6 1.982(2) 2_676 ?
Zn2 O8 2.0163(18) . ?
O1 C1 1.269(3) . ?
O1W H1WA 0.854(10) . ?
O1W H1WB 0.855(10) . ?
O2 C1 1.249(3) . ?
O3 C15 1.261(3) . ?
O4 C15 1.250(3) . ?
O5 C16 1.249(3) . ?
O6 C16 1.252(3) . ?
O7 C6 1.369(3) . ?
O7 C8 1.428(3) . ?
O8 H8 0.849(10) . ?
C1 C2 1.496(4) . ?
C2 C3 1.391(4) . ?
C2 C7 1.389(4) . ?
C3 H3 0.9300 . ?
C3 C4 1.382(4) . ?
C4 H4 0.9300 . ?
C4 C5 1.396(4) . ?
C5 H5 0.9300 . ?
C5 C6 1.384(4) . ?
C6 C7 1.381(4) . ?
C7 H7 0.9300 . ?
C8 H8A 0.9700 . ?
C8 H8B 0.9700 . ?
C8 C9 1.508(4) . ?
C9 C10 1.386(4) . ?
C9 C11 1.386(4) . ?
C10 H10 0.9300 . ?
C10 C14 1.393(4) . ?
C11 H11 0.9300 . ?
C11 C12 1.397(4) . ?
C12 C13 1.391(4) . ?
C12 C16 1.498(4) . ?
C13 H13 0.9300 . ?
C13 C14 1.390(4) . ?
C14 C15 1.505(3) . ?

loop_
_geom_hbond_atom_site_label_D
_geom_hbond_atom_site_label_H
_geom_hbond_atom_site_label_A
_geom_hbond_distance_DH
_geom_hbond_distance_HA
_geom_hbond_distance_DA
_geom_hbond_angle_DHA
_geom_hbond_site_symmetry_A
_geom_hbond_publ_flag
O1W H1WA O1 0.854(10) 2.00(3) 2.802(3) 156(7) 1_655 yes
O1W H1WB O2WB 0.855(10) 1.842(17) 2.690(7) 171(7) . yes
O8 H8 O1W 0.849(10) 2.12(3) 2.927(3) 159(7) 2_677 yes

loop_
_geom_torsion_atom_site_label_1
_geom_torsion_atom_site_label_2
_geom_torsion_atom_site_label_3
_geom_torsion_atom_site_label_4
_geom_torsion
_geom_torsion_site_symmetry_1
_geom_torsion_site_symmetry_2
_geom_torsion_site_symmetry_3
_geom_torsion_site_symmetry_4
_geom_torsion_publ_flag
Zn1 O1 C1 O2 -21.5(4) 1_456 . . . ?
Zn1 O1 C1 C2 158.29(19) 1_456 . . . ?
Zn1 O4 C15 O3 -3.1(5) 2_765 . . . ?
Zn1 O4 C15 C14 175.95(19) 2_765 . . . ?
Zn1 O5 C16 O6 -21.1(5) . . . . ?
Zn1 O5 C16 C12 160.3(2) . . . . ?
Zn2 O2 C1 O1 7.6(5) . . . . ?
Zn2 O2 C1 C2 -172.1(2) . . . . ?
Zn2 O3 C15 O4 27.3(4) 2_666 . . . ?
Zn2 O3 C15 C14 -151.77(19) 2_666 . . . ?
Zn2 O6 C16 O5 23.8(5) 2_676 . . . ?
Zn2 O6 C16 C12 -157.6(2) 2_676 . . . ?
O1 C1 C2 C3 11.8(4) . . . . ?
O1 C1 C2 C7 -167.8(3) . . . . ?
O2 C1 C2 C3 -168.4(3) . . . . ?
O2 C1 C2 C7 12.0(4) . . . . ?
O7 C6 C7 C2 -179.4(3) . . . . ?
O7 C8 C9 C10 108.0(3) . . . . ?
O7 C8 C9 C11 -71.6(3) . . . . ?
C1 C2 C3 C4 178.6(3) . . . . ?
C1 C2 C7 C6 -179.7(3) . . . . ?
C2 C3 C4 C5 1.4(6) . . . . ?
C3 C2 C7 C6 0.8(5) . . . . ?
C3 C4 C5 C6 0.1(6) . . . . ?
C4 C5 C6 O7 179.0(4) . . . . ?
C4 C5 C6 C7 -1.2(6) . . . . ?
C5 C6 C7 C2 0.8(5) . . . . ?
C6 O7 C8 C9 -175.9(3) . . . . ?
C7 C2 C3 C4 -1.8(5) . . . . ?
C8 O7 C6 C5 0.9(5) . . . . ?
C8 O7 C6 C7 -179.0(3) . . . . ?
C8 C9 C10 C14 179.9(2) . . . . ?
C8 C9 C11 C12 -179.5(3) . . . . ?
C9 C10 C14 C13 -0.7(4) . . . . ?
C9 C10 C14 C15 178.1(2) . . . . ?
C9 C11 C12 C13 -0.1(4) . . . . ?
C9 C11 C12 C16 178.3(2) . . . . ?
C10 C9 C11 C12 0.9(4) . . . . ?
C10 C14 C15 O3 11.8(4) . . . . ?
C10 C14 C15 O4 -167.4(3) . . . . ?
C11 C9 C10 C14 -0.5(4) . . . . ?
C11 C12 C13 C14 -1.1(4) . . . . ?
C11 C12 C16 O5 -165.3(3) . . . . ?
C11 C12 C16 O6 15.9(4) . . . . ?
C12 C13 C14 C10 1.5(4) . . . . ?
C12 C13 C14 C15 -177.3(2) . . . . ?
C13 C12 C16 O5 13.0(4) . . . . ?
C13 C12 C16 O6 -165.7(3) . . . . ?
C13 C14 C15 O3 -169.4(3) . . . . ?
C13 C14 C15 O4 11.4(4) . . . . ?
C16 C12 C13 C14 -179.4(2) . . . . ?
